data_4128056
loop_
_publ_author_name
'Kundu, Subrata'
'Phu, Phan N.'
'Ghosh, Pokhraj'
'Kozimor, Stosh A.'
'Bertke, Jeffery A.'
'Stieber, S Chantal E'
'Warren, Timothy H.'

_publ_contact_author 'Timothy H. Warren'
_publ_section_title
;
 Nitrosyl Linkage Isomers: NO Coupling to N<sub>2</sub>O at a Mononuclear
 Site.
;
_journal_issue 4
_journal_name_full 'Journal of the American Chemical Society'
_journal_page_first 1415
_journal_page_last 1419
_journal_paper_doi 10.1021/jacs.8b09769
_journal_volume 141
_journal_year 2019
_chemical_formula_moiety 'C29 H35 F6 N3 Ni O'
_chemical_formula_sum 'C29 H35 F6 N3 Ni O'
_chemical_formula_weight 614.31
_chemical_name_systematic '[iPr2NNF6]NiNO'
_space_group_crystal_system monoclinic
_space_group_IT_number 14
_space_group_name_Hall '-P 2yn'
_space_group_name_H-M_alt 'P 1 21/n 1'
_symmetry_space_group_name_Hall '-P 2yn'
_symmetry_space_group_name_H-M 'P 1 21/n 1'
_atom_sites_solution_hydrogens geom
_audit_creation_method SHELXL-2014/7
_cell_angle_alpha 90
_cell_angle_beta 109.3490(10)
_cell_angle_gamma 90
_cell_formula_units_Z 4
_cell_length_a 13.5093(9)
_cell_length_b 16.6592(11)
_cell_length_c 13.9913(9)
_cell_measurement_reflns_used 9754
_cell_measurement_temperature 100(2)
_cell_measurement_theta_max 28.243
_cell_measurement_theta_min 2.1895
_cell_volume 2970.9(3)
_computing_cell_refinement 'Bruker APEXII'
_computing_data_collection 'Bruker APEXII'
_computing_data_reduction 'Bruker APEXII'
_computing_molecular_graphics 'XSEED; Barbour, L. J. (2001) J. Supramol. Chem. 1, 189-191.'
_computing_publication_material 'Bruker SHELXTL'
_computing_structure_refinement 'SHELXL-2014/7 (Sheldrick, 2014)'
_computing_structure_solution 'SHELXS-2014 (Sheldrick, 2014)'
_diffrn_ambient_temperature 100(2)
_diffrn_measured_fraction_theta_full 1.000
_diffrn_measured_fraction_theta_max 0.998
_diffrn_measurement_device_type 'Bruker APEXII CCD'
_diffrn_radiation_type MoK\a
_diffrn_radiation_wavelength 0.71073
_diffrn_reflns_av_R_equivalents 0.0263
_diffrn_reflns_av_unetI/netI 0.0122
_diffrn_reflns_Laue_measured_fraction_full 1.000
_diffrn_reflns_Laue_measured_fraction_max 0.998
_diffrn_reflns_limit_h_max 17
_diffrn_reflns_limit_h_min -18
_diffrn_reflns_limit_k_max 22
_diffrn_reflns_limit_k_min -22
_diffrn_reflns_limit_l_max 18
_diffrn_reflns_limit_l_min -18
_diffrn_reflns_number 82800
_diffrn_reflns_point_group_measured_fraction_full 1.000
_diffrn_reflns_point_group_measured_fraction_max 0.998
_diffrn_reflns_theta_full 28.000
_diffrn_reflns_theta_max 28.280
_diffrn_reflns_theta_min 1.816
_diffrn_source 'fine-focus sealed tube'
_exptl_absorpt_coefficient_mu 0.717
_exptl_absorpt_correction_T_max 0.7457
_exptl_absorpt_correction_T_min 0.6156
_exptl_absorpt_correction_type multi-scan
_exptl_absorpt_process_details 'SADABS based on Blessing's method; Blessing, Acta Cryst. (1995) A51 33-38'
_exptl_crystal_colour green
_exptl_crystal_density_diffrn 1.373
_exptl_crystal_density_method 'not measured'
_exptl_crystal_description block
_exptl_crystal_F_000 1280
_exptl_crystal_size_max 0.450
_exptl_crystal_size_mid 0.230
_exptl_crystal_size_min 0.210
_refine_diff_density_max 0.507
_refine_diff_density_min -0.300
_refine_diff_density_rms 0.048
_refine_ls_extinction_method none
_refine_ls_goodness_of_fit_ref 1.043
_refine_ls_hydrogen_treatment constr
_refine_ls_matrix_type full
_refine_ls_number_parameters 369
_refine_ls_number_reflns 7351
_refine_ls_number_restraints 0
_refine_ls_restrained_S_all 1.043
_refine_ls_R_factor_all 0.0360
_refine_ls_R_factor_gt 0.0283
_refine_ls_shift/su_max 0.003
_refine_ls_shift/su_mean 0.000
_refine_ls_structure_factor_coef Fsqd
_refine_ls_weighting_details 'w=1/[\s^2^(Fo^2^)+(0.0318P)^2^+1.7125P] where P=(Fo^2^+2Fc^2^)/3'
_refine_ls_weighting_scheme calc
_refine_ls_wR_factor_gt 0.0696
_refine_ls_wR_factor_ref 0.0734
_reflns_Friedel_coverage 0.000
_reflns_number_gt 6411
_reflns_number_total 7351
_reflns_threshold_expression 'I > 2\s(I)'
_cod_data_source_file ja8b09769_si_002.cif
_cod_data_source_block NiNO
_cod_database_code 4128056
_shelx_shelxl_version_number 2014/7
_shelx_space_group_comment
;
The symmetry employed for this shelxl refinement is uniquely defined
by the following loop, which should always be used as a source of
symmetry information in preference to the above space-group names.
They are only intended as comments.
;
_shelx_estimated_absorpt_t_min 0.739
_shelx_estimated_absorpt_t_max 0.864

loop_
_space_group_symop_operation_xyz
'x, y, z'
'-x+1/2, y+1/2, -z+1/2'
'-x, -y, -z'
'x-1/2, -y-1/2, z-1/2'

loop_
_atom_site_label
_atom_site_type_symbol
_atom_site_fract_x
_atom_site_fract_y
_atom_site_fract_z
_atom_site_U_iso_or_equiv
_atom_site_adp_type
_atom_site_occupancy
_atom_site_site_symmetry_order
_atom_site_calc_flag
_atom_site_refinement_flags_posn
_atom_site_refinement_flags_adp
Ni1 Ni 0.21958(2) 0.62448(2) 0.92474(2) 0.01492(5) Uani 1 1 d . .
F1 F 0.24019(8) 0.90691(5) 0.77070(7) 0.0335(2) Uani 1 1 d . .
F2 F 0.35625(7) 0.82529(6) 0.75680(7) 0.0347(2) Uani 1 1 d . .
F3 F 0.19540(8) 0.80983(5) 0.66571(6) 0.0355(2) Uani 1 1 d . .
F4 F 0.19997(8) 0.91437(5) 1.05998(7) 0.0346(2) Uani 1 1 d . .
F5 F 0.08009(7) 0.83629(6) 1.07393(8) 0.0410(2) Uani 1 1 d . .
F6 F 0.23876(9) 0.82213(6) 1.17091(6) 0.0401(2) Uani 1 1 d . .
O1 O 0.24240(10) 0.45824(6) 0.93422(10) 0.0380(3) Uani 1 1 d . .
N1 N 0.24561(8) 0.69694(6) 0.83187(7) 0.01460(19) Uani 1 1 d . .
N2 N 0.19355(8) 0.70182(6) 1.01223(7) 0.01463(19) Uani 1 1 d . .
N3 N 0.22789(8) 0.52699(7) 0.92953(8) 0.0196(2) Uani 1 1 d . .
C1 C 0.24075(9) 0.77592(7) 0.83972(9) 0.0147(2) Uani 1 1 d . .
C2 C 0.21979(9) 0.81644(7) 0.91824(9) 0.0158(2) Uani 1 1 d . .
H2 H 0.2198 0.8734 0.9162 0.019 Uiso 1 1 calc R U
C3 C 0.19882(9) 0.78033(7) 0.99957(9) 0.0149(2) Uani 1 1 d . .
C4 C 0.25830(10) 0.82993(7) 0.75802(10) 0.0183(2) Uani 1 1 d . .
C5 C 0.17919(10) 0.83831(8) 1.07639(10) 0.0194(2) Uani 1 1 d . .
C6 C 0.27296(10) 0.65770(7) 0.75142(9) 0.0153(2) Uani 1 1 d . .
C7 C 0.19227(10) 0.62794(7) 0.66733(9) 0.0192(2) Uani 1 1 d . .
C8 C 0.22071(12) 0.58604(8) 0.59404(10) 0.0256(3) Uani 1 1 d . .
H8 H 0.1675 0.5660 0.5359 0.031 Uiso 1 1 calc R U
C9 C 0.32476(13) 0.57326(9) 0.60449(11) 0.0280(3) Uani 1 1 d . .
H9 H 0.3426 0.5449 0.5535 0.034 Uiso 1 1 calc R U
C10 C 0.40316(11) 0.60167(8) 0.68919(11) 0.0235(3) Uani 1 1 d . .
H10 H 0.4745 0.5922 0.6958 0.028 Uiso 1 1 calc R U
C11 C 0.37954(10) 0.64397(7) 0.76503(9) 0.0170(2) Uani 1 1 d . .
C12 C 0.16861(10) 0.66739(7) 1.09677(9) 0.0158(2) Uani 1 1 d . .
C13 C 0.25109(10) 0.64238(8) 1.18220(9) 0.0192(2) Uani 1 1 d . .
C14 C 0.22525(12) 0.60723(8) 1.26155(10) 0.0247(3) Uani 1 1 d . .
H14 H 0.2797 0.5913 1.3213 0.030 Uiso 1 1 calc R U
C15 C 0.12200(12) 0.59531(9) 1.25452(11) 0.0271(3) Uani 1 1 d . .
H15 H 0.1059 0.5723 1.3097 0.032 Uiso 1 1 calc R U
C16 C 0.04181(11) 0.61678(8) 1.16719(10) 0.0235(3) Uani 1 1 d . .
H16 H -0.0289 0.6065 1.1623 0.028 Uiso 1 1 calc R U
C17 C 0.06303(10) 0.65328(7) 1.08626(9) 0.0181(2) Uani 1 1 d . .
C18 C 0.07723(11) 0.63851(9) 0.65541(10) 0.0249(3) Uani 1 1 d . .
H18 H 0.0730 0.6744 0.7112 0.030 Uiso 1 1 calc R U
C19 C 0.46634(10) 0.67034(8) 0.86043(10) 0.0200(2) Uani 1 1 d . .
H19 H 0.4409 0.7188 0.8874 0.024 Uiso 1 1 calc R U
C20 C 0.36558(10) 0.64966(9) 1.18954(10) 0.0240(3) Uani 1 1 d . .
H20 H 0.3683 0.6773 1.1270 0.029 Uiso 1 1 calc R U
C21 C -0.02553(10) 0.67301(8) 0.98914(10) 0.0205(3) Uani 1 1 d . .
H21 H 0.0026 0.7116 0.9497 0.025 Uiso 1 1 calc R U
C22 C 0.02710(13) 0.55820(10) 0.66613(13) 0.0363(4) Uani 1 1 d . .
H22A H 0.0280 0.5224 0.6108 0.055 Uiso 1 1 calc R U
H22B H -0.0456 0.5671 0.6632 0.055 Uiso 1 1 calc R U
H22C H 0.0667 0.5336 0.7312 0.055 Uiso 1 1 calc R U
C23 C 0.01519(13) 0.67820(11) 0.55470(13) 0.0390(4) Uani 1 1 d . .
H23A H 0.0480 0.7295 0.5484 0.059 Uiso 1 1 calc R U
H23B H -0.0571 0.6876 0.5526 0.059 Uiso 1 1 calc R U
H23C H 0.0150 0.6429 0.4986 0.059 Uiso 1 1 calc R U
C24 C 0.48850(11) 0.60469(9) 0.94172(11) 0.0255(3) Uani 1 1 d . .
H24A H 0.4253 0.5952 0.9598 0.038 Uiso 1 1 calc R U
H24B H 0.5458 0.6219 1.0020 0.038 Uiso 1 1 calc R U
H24C H 0.5085 0.5550 0.9153 0.038 Uiso 1 1 calc R U
C25 C 0.56780(11) 0.69340(10) 0.84152(13) 0.0324(3) Uani 1 1 d . .
H25A H 0.6007 0.6451 0.8256 0.049 Uiso 1 1 calc R U
H25B H 0.6159 0.7189 0.9023 0.049 Uiso 1 1 calc R U
H25C H 0.5518 0.7310 0.7845 0.049 Uiso 1 1 calc R U
C26 C 0.41465(13) 0.56680(11) 1.19379(14) 0.0395(4) Uani 1 1 d . .
H26A H 0.4175 0.5401 1.2570 0.059 Uiso 1 1 calc R U
H26B H 0.4859 0.5723 1.1910 0.059 Uiso 1 1 calc R U
H26C H 0.3722 0.5347 1.1361 0.059 Uiso 1 1 calc R U
C27 C 0.42963(12) 0.69921(10) 1.28084(12) 0.0340(3) Uani 1 1 d . .
H27A H 0.3989 0.7529 1.2768 0.051 Uiso 1 1 calc R U
H27B H 0.5020 0.7037 1.2811 0.051 Uiso 1 1 calc R U
H27C H 0.4291 0.6728 1.3432 0.051 Uiso 1 1 calc R U
C28 C -0.06009(11) 0.59696(9) 0.92448(11) 0.0281(3) Uani 1 1 d . .
H28A H -0.0001 0.5744 0.9091 0.042 Uiso 1 1 calc R U
H28B H -0.1158 0.6106 0.8612 0.042 Uiso 1 1 calc R U
H28C H -0.0865 0.5574 0.9619 0.042 Uiso 1 1 calc R U
C29 C -0.11951(11) 0.71309(9) 1.00770(12) 0.0286(3) Uani 1 1 d . .
H29A H -0.1535 0.6746 1.0398 0.043 Uiso 1 1 calc R U
H29B H -0.1698 0.7307 0.9429 0.043 Uiso 1 1 calc R U
H29C H -0.0954 0.7596 1.0522 0.043 Uiso 1 1 calc R U

loop_
_atom_site_aniso_label
_atom_site_aniso_U_11
_atom_site_aniso_U_22
_atom_site_aniso_U_33
_atom_site_aniso_U_23
_atom_site_aniso_U_13
_atom_site_aniso_U_12
Ni1 0.01810(8) 0.01308(8) 0.01530(8) 0.00080(6) 0.00786(6) 0.00041(6)
F1 0.0608(6) 0.0147(4) 0.0359(5) 0.0058(3) 0.0309(4) 0.0052(4)
F2 0.0288(4) 0.0381(5) 0.0464(5) 0.0179(4) 0.0247(4) 0.0041(4)
F3 0.0522(6) 0.0297(5) 0.0174(4) 0.0071(3) 0.0017(4) -0.0103(4)
F4 0.0640(6) 0.0149(4) 0.0351(5) -0.0039(3) 0.0301(5) -0.0032(4)
F5 0.0324(5) 0.0409(5) 0.0603(6) -0.0227(5) 0.0294(5) -0.0033(4)
F6 0.0679(7) 0.0285(5) 0.0168(4) -0.0049(3) 0.0045(4) 0.0113(4)
O1 0.0477(7) 0.0157(5) 0.0555(8) 0.0000(5) 0.0238(6) 0.0021(5)
N1 0.0140(5) 0.0159(5) 0.0146(5) 0.0003(4) 0.0056(4) 0.0008(4)
N2 0.0144(5) 0.0163(5) 0.0137(4) 0.0014(4) 0.0053(4) 0.0004(4)
N3 0.0234(5) 0.0173(5) 0.0211(5) 0.0000(4) 0.0116(4) -0.0007(4)
C1 0.0130(5) 0.0157(5) 0.0154(5) 0.0021(4) 0.0046(4) 0.0004(4)
C2 0.0152(5) 0.0148(5) 0.0179(6) 0.0009(4) 0.0061(4) 0.0004(4)
C3 0.0131(5) 0.0162(5) 0.0153(5) -0.0010(4) 0.0045(4) 0.0010(4)
C4 0.0212(6) 0.0160(6) 0.0195(6) 0.0016(4) 0.0091(5) 0.0005(4)
C5 0.0251(6) 0.0159(6) 0.0194(6) -0.0001(5) 0.0104(5) 0.0002(5)
C6 0.0200(6) 0.0140(5) 0.0137(5) 0.0007(4) 0.0081(4) 0.0002(4)
C7 0.0234(6) 0.0173(6) 0.0157(6) 0.0022(4) 0.0051(5) -0.0030(5)
C8 0.0374(8) 0.0223(6) 0.0158(6) -0.0027(5) 0.0071(5) -0.0058(6)
C9 0.0457(9) 0.0214(6) 0.0231(6) -0.0049(5) 0.0197(6) -0.0008(6)
C10 0.0296(7) 0.0192(6) 0.0273(7) 0.0001(5) 0.0170(6) 0.0030(5)
C11 0.0196(6) 0.0147(5) 0.0188(6) 0.0011(4) 0.0092(5) 0.0002(4)
C12 0.0195(6) 0.0151(5) 0.0146(5) -0.0001(4) 0.0082(4) 0.0001(4)
C13 0.0222(6) 0.0190(6) 0.0162(6) -0.0004(4) 0.0060(5) 0.0005(5)
C14 0.0325(7) 0.0247(7) 0.0163(6) 0.0026(5) 0.0071(5) -0.0003(5)
C15 0.0391(8) 0.0258(7) 0.0206(6) 0.0028(5) 0.0158(6) -0.0047(6)
C16 0.0276(7) 0.0231(6) 0.0250(6) -0.0009(5) 0.0157(5) -0.0045(5)
C17 0.0201(6) 0.0170(5) 0.0194(6) -0.0010(5) 0.0096(5) 0.0002(5)
C18 0.0200(6) 0.0280(7) 0.0218(6) 0.0006(5) 0.0005(5) -0.0040(5)
C19 0.0163(6) 0.0203(6) 0.0239(6) -0.0014(5) 0.0072(5) 0.0012(5)
C20 0.0207(6) 0.0302(7) 0.0182(6) 0.0014(5) 0.0027(5) 0.0025(5)
C21 0.0165(6) 0.0228(6) 0.0237(6) 0.0011(5) 0.0085(5) 0.0007(5)
C22 0.0277(8) 0.0402(9) 0.0364(8) 0.0088(7) 0.0042(6) -0.0107(7)
C23 0.0289(8) 0.0403(9) 0.0351(9) 0.0111(7) -0.0065(6) -0.0040(7)
C24 0.0228(6) 0.0283(7) 0.0235(7) 0.0020(5) 0.0051(5) 0.0010(5)
C25 0.0195(7) 0.0388(8) 0.0402(8) 0.0037(7) 0.0117(6) -0.0035(6)
C26 0.0323(8) 0.0403(9) 0.0422(9) -0.0083(7) 0.0075(7) 0.0120(7)
C27 0.0259(7) 0.0362(8) 0.0338(8) -0.0050(7) 0.0016(6) -0.0018(6)
C28 0.0239(7) 0.0311(7) 0.0264(7) -0.0045(6) 0.0046(5) 0.0005(6)
C29 0.0201(6) 0.0286(7) 0.0399(8) 0.0001(6) 0.0136(6) 0.0027(5)

loop_
_atom_type_symbol
_atom_type_description
_atom_type_scat_dispersion_real
_atom_type_scat_dispersion_imag
_atom_type_scat_source
C C 0.0033 0.0016 'International Tables Vol C Tables 4.2.6.8 and 6.1.1.4'
H H 0.0000 0.0000 'International Tables Vol C Tables 4.2.6.8 and 6.1.1.4'
N N 0.0061 0.0033 'International Tables Vol C Tables 4.2.6.8 and 6.1.1.4'
O O 0.0106 0.0060 'International Tables Vol C Tables 4.2.6.8 and 6.1.1.4'
F F 0.0171 0.0103 'International Tables Vol C Tables 4.2.6.8 and 6.1.1.4'
Ni Ni 0.3393 1.1124 'International Tables Vol C Tables 4.2.6.8 and 6.1.1.4'

loop_
_geom_angle_atom_site_label_1
_geom_angle_atom_site_label_2
_geom_angle_atom_site_label_3
_geom_angle
N3 Ni1 N2 132.77(5)
N3 Ni1 N1 129.76(5)
N2 Ni1 N1 97.29(4)
C1 N1 C6 122.99(10)
C1 N1 Ni1 123.51(8)
C6 N1 Ni1 113.49(8)
C3 N2 C12 122.44(10)
C3 N2 Ni1 123.85(8)
C12 N2 Ni1 113.71(8)
O1 N3 Ni1 174.47(11)
N1 C1 C2 125.06(11)
N1 C1 C4 119.81(10)
C2 C1 C4 115.13(10)
C1 C2 C3 125.57(11)
N2 C3 C2 124.65(11)
N2 C3 C5 119.94(10)
C2 C3 C5 115.40(11)
F1 C4 F2 106.60(11)
F1 C4 F3 106.59(11)
F2 C4 F3 106.88(11)
F1 C4 C1 112.71(10)
F2 C4 C1 112.04(10)
F3 C4 C1 111.63(10)
F6 C5 F5 107.09(11)
F6 C5 F4 105.75(11)
F5 C5 F4 106.71(11)
F6 C5 C3 112.45(10)
F5 C5 C3 111.91(10)
F4 C5 C3 112.51(10)
C7 C6 C11 122.14(11)
C7 C6 N1 118.87(11)
C11 C6 N1 118.70(10)
C8 C7 C6 117.79(12)
C8 C7 C18 119.91(12)
C6 C7 C18 122.29(12)
C9 C8 C7 121.19(13)
C8 C9 C10 120.07(12)
C9 C10 C11 121.35(13)
C10 C11 C6 117.42(12)
C10 C11 C19 120.60(12)
C6 C11 C19 121.92(11)
C13 C12 C17 122.19(11)
C13 C12 N2 118.65(11)
C17 C12 N2 118.87(11)
C14 C13 C12 117.72(12)
C14 C13 C20 119.73(12)
C12 C13 C20 122.53(11)
C15 C14 C13 121.08(13)
C14 C15 C16 120.18(12)
C15 C16 C17 121.15(13)
C16 C17 C12 117.54(12)
C16 C17 C21 120.48(12)
C12 C17 C21 121.93(11)
C7 C18 C22 111.01(12)
C7 C18 C23 112.32(12)
C22 C18 C23 110.06(12)
C11 C19 C25 113.30(11)
C11 C19 C24 110.43(11)
C25 C19 C24 109.98(11)
C13 C20 C26 110.49(13)
C13 C20 C27 112.43(12)
C26 C20 C27 109.79(12)
C17 C21 C29 113.21(11)
C17 C21 C28 110.11(11)
C29 C21 C28 110.61(11)

loop_
_geom_bond_atom_site_label_1
_geom_bond_atom_site_label_2
_geom_bond_distance
Ni1 N3 1.6280(11)
Ni1 N2 1.8887(10)
Ni1 N1 1.8899(10)
F1 C4 1.3283(15)
F2 C4 1.3312(15)
F3 C4 1.3324(15)
F4 C5 1.3341(15)
F5 C5 1.3281(16)
F6 C5 1.3282(15)
O1 N3 1.1602(15)
N1 C1 1.3238(15)
N1 C6 1.4514(15)
N2 C3 1.3249(15)
N2 C12 1.4511(15)
C1 C2 1.3959(16)
C1 C4 1.5336(16)
C2 C3 1.3966(16)
C3 C5 1.5322(17)
C6 C7 1.4030(17)
C6 C11 1.4071(17)
C7 C8 1.3956(19)
C7 C18 1.5173(19)
C8 C9 1.381(2)
C9 C10 1.385(2)
C10 C11 1.3961(17)
C11 C19 1.5207(17)
C12 C13 1.4004(17)
C12 C17 1.4045(17)
C13 C14 1.3979(18)
C13 C20 1.5206(18)
C14 C15 1.380(2)
C15 C16 1.385(2)
C16 C17 1.3961(18)
C17 C21 1.5194(18)
C18 C22 1.529(2)
C18 C23 1.531(2)
C19 C25 1.5286(18)
C19 C24 1.5342(19)
C20 C26 1.524(2)
C20 C27 1.526(2)
C21 C29 1.5309(18)
C21 C28 1.5368(19)
